data_7248331
loop_
_publ_author_name
'Nowicki, Krzysztof'
'Krajewska, Joanna'
'St\;epniewski, Tomasz'
'Wielechowska, Monika'
'Wi\'nska, Patrycja'
'Kaczmarczyk, Anna'
'Korpowska, Julia'
'Selent, Jana'
'Marek-Urban, Paulina H.'
'Durka, Krzysztof'
'Wozniak, Krzysztof'
'Laudy, Agnieszka E.'
'Luli\'nski, Sergiusz'

_publ_section_title
;
 Exploiting thiol-functionalized benzosiloxaboroles for achieving diverse
 substitution patterns -- synthesis, characterization and biological
 evaluation of promising antibacterial agents
;
_journal_name_full 'RSC Medicinal Chemistry'
_journal_paper_doi 10.1039/D4MD00061G
_journal_year 2024
_chemical_formula_moiety 'C16 H17 B F2 O4 S2 Si'
_chemical_formula_sum 'C16 H17 B F2 O4 S2 Si'
_chemical_formula_weight 414.31
_chemical_name_systematic
;
 5,7-difluoro-1,1-dimethyl-6-((2-(phenylsulfonyl)ethyl)thio)benzo[c][1,2,5]oxasilaborol-3(1H)-ol 
;
_space_group_crystal_system triclinic
_space_group_IT_number 2
_space_group_name_Hall '-P 1'
_space_group_name_H-M_alt 'P -1'
_atom_sites_solution_hydrogens geom
_audit_creation_method SHELXL-2013
_audit_update_record
;
2022-07-15 deposited with the CCDC.	2024-03-19 downloaded from the CCDC.
;
_cell_angle_alpha 91.269(4)
_cell_angle_beta 112.587(4)
_cell_angle_gamma 118.044(4)
_cell_formula_units_Z 2
_cell_length_a 9.4513(4)
_cell_length_b 9.8968(4)
_cell_length_c 12.2922(6)
_cell_measurement_reflns_used 10074
_cell_measurement_temperature 100(2)
_cell_measurement_theta_max 76.4590
_cell_measurement_theta_min 3.9940
_cell_volume 907.49(9)
_computing_cell_refinement 'CrysAlisPro 1.171.40.67a (Rigaku OD, 2019)'
_computing_data_collection 'CrysAlisPro 1.171.40.67a (Rigaku OD, 2019)'
_computing_data_reduction 'CrysAlisPro 1.171.40.67a (Rigaku OD, 2019)'
_diffrn_ambient_environment N~2~
_diffrn_ambient_temperature 100.01(13)
_diffrn_detector 'CCD plate'
_diffrn_detector_area_resol_mean 5.2195
_diffrn_detector_type Atlas
_diffrn_measured_fraction_theta_full 0.991
_diffrn_measured_fraction_theta_max 0.971
_diffrn_measurement_device 'four-circle diffractometer'
_diffrn_measurement_device_type 'SuperNova, Dual, Cu at home/near, Atlas'
_diffrn_radiation_monochromator mirror
_diffrn_radiation_probe x-ray
_diffrn_radiation_type 'Cu K\a'
_diffrn_radiation_wavelength 1.54184
_diffrn_reflns_av_R_equivalents 0.0185
_diffrn_reflns_av_unetI/netI 0.0160
_diffrn_reflns_Laue_measured_fraction_full 0.991
_diffrn_reflns_Laue_measured_fraction_max 0.971
_diffrn_reflns_limit_h_max 11
_diffrn_reflns_limit_h_min -11
_diffrn_reflns_limit_k_max 10
_diffrn_reflns_limit_k_min -12
_diffrn_reflns_limit_l_max 15
_diffrn_reflns_limit_l_min -15
_diffrn_reflns_number 12561
_diffrn_reflns_point_group_measured_fraction_full 0.991
_diffrn_reflns_point_group_measured_fraction_max 0.971
_diffrn_reflns_theta_full 67.679
_diffrn_reflns_theta_max 76.679
_diffrn_reflns_theta_min 4.021
_diffrn_source 'micro-focus sealed X-ray tube'
_diffrn_source_type 'SuperNova (Cu) X-ray Source'
_exptl_absorpt_coefficient_mu 3.661
_exptl_absorpt_correction_T_max 0.982
_exptl_absorpt_correction_T_min 0.837
_exptl_absorpt_correction_type gaussian
_exptl_absorpt_process_details
;
CrysAlisPro 1.171.40.67a (Rigaku Oxford Diffraction, 2019)
Numerical absorption correction based on gaussian integration over
			a multifaceted crystal model
Empirical absorption correction using spherical harmonics,
 implemented in SCALE3 ABSPACK scaling algorithm.
;
_exptl_crystal_colour colourless
_exptl_crystal_density_diffrn 1.516
_exptl_crystal_description irregular
_exptl_crystal_F_000 428
_exptl_crystal_recrystallization_method 'Re-crystallisation from solvent: CHCl3'
_exptl_crystal_size_max 0.132
_exptl_crystal_size_mid 0.119
_exptl_crystal_size_min 0.082
_refine_diff_density_max 0.425
_refine_diff_density_min -0.425
_refine_diff_density_rms 0.058
_refine_ls_extinction_method none
_refine_ls_goodness_of_fit_ref 0.986
_refine_ls_hydrogen_treatment constr
_refine_ls_matrix_type full
_refine_ls_number_parameters 235
_refine_ls_number_reflns 3714
_refine_ls_number_restraints 0
_refine_ls_restrained_S_all 0.986
_refine_ls_R_factor_all 0.0290
_refine_ls_R_factor_gt 0.0273
_refine_ls_shift/su_max 0.001
_refine_ls_shift/su_mean 0.000
_refine_ls_structure_factor_coef Fsqd
_refine_ls_weighting_details 'w=1/[\s^2^(Fo^2^)+(0.0436P)^2^+0.6833P] where P=(Fo^2^+2Fc^2^)/3'
_refine_ls_weighting_scheme calc
_refine_ls_wR_factor_gt 0.0735
_refine_ls_wR_factor_ref 0.0769
_reflns_Friedel_coverage 0.000
_reflns_number_gt 3564
_reflns_number_total 3714
_reflns_threshold_expression 'I > 2\s(I)'
_cod_data_source_file d4md00061g2.cif
_cod_data_source_block 20
_cod_original_cell_volume 907.49(8)
_cod_database_code 7248331
_shelx_space_group_comment
;
The symmetry employed for this shelxl refinement is uniquely defined
by the following loop, which should always be used as a source of
symmetry information in preference to the above space-group names.
They are only intended as comments.
;
_oxdiff_exptl_absorpt_empirical_full_min 0.837
_oxdiff_exptl_absorpt_empirical_full_max 1.314
_oxdiff_exptl_absorpt_empirical_details
;
Empirical correction (ABSPACK) includes:
- Absorption correction using spherical harmonics
- Frame scaling
;
_shelxl_version_number 2013-4

loop_
_space_group_symop_operation_xyz
'x, y, z'
'-x, -y, -z'

loop_
_atom_site_label
_atom_site_type_symbol
_atom_site_fract_x
_atom_site_fract_y
_atom_site_fract_z
_atom_site_U_iso_or_equiv
_atom_site_adp_type
_atom_site_occupancy
_atom_site_site_symmetry_order
_atom_site_calc_flag
_atom_site_refinement_flags_posn
_atom_site_refinement_flags_adp
_atom_site_refinement_flags_occupancy
_atom_site_disorder_assembly
_atom_site_disorder_group
F2 F 0.37251(12) 0.11849(10) 0.12588(8) 0.02115(19) Uani 1 1 d . . . . .
F1 F 0.95434(11) 0.21108(10) 0.34780(8) 0.01911(19) Uani 1 1 d . . . . .
S1 S 0.74015(5) 0.36591(4) 0.31259(3) 0.01562(9) Uani 1 1 d . . . . .
S2 S 0.55388(5) 0.20307(4) 0.58979(3) 0.01578(10) Uani 1 1 d . . . . .
Si1 Si 0.84752(5) -0.14497(4) 0.22206(3) 0.01319(10) Uani 1 1 d . . . . .
O3 O 0.35736(14) -0.40975(12) -0.02721(9) 0.0177(2) Uani 1 1 d . . . . .
H3 H 0.3652 -0.4874 -0.0456 0.027 Uiso 1 1 calc R U . . .
O4 O 0.66522(13) -0.31005(12) 0.11549(9) 0.0156(2) Uani 1 1 d . . . . .
O2 O 0.37037(15) 0.13093(14) 0.56984(10) 0.0247(2) Uani 1 1 d . . . . .
O1 O 0.64607(15) 0.11779(12) 0.62619(10) 0.0219(2) Uani 1 1 d . . . . .
C14 C 0.56002(19) 0.25589(16) 0.45299(12) 0.0158(3) Uani 1 1 d . . . . .
H14A H 0.4810 0.1591 0.3855 0.019 Uiso 1 1 calc R U . . .
H14B H 0.5117 0.3267 0.4337 0.019 Uiso 1 1 calc R U . . .
C2 C 0.42771(19) -0.08322(16) 0.09582(13) 0.0154(3) Uani 1 1 d . . . . .
H2 H 0.3057 -0.1504 0.0384 0.018 Uiso 1 1 calc R U . . .
C13 C 0.74722(19) 0.33808(17) 0.46047(13) 0.0171(3) Uani 1 1 d . . . . .
H13A H 0.8023 0.2739 0.4894 0.021 Uiso 1 1 calc R U . . .
H13B H 0.8227 0.4422 0.5200 0.021 Uiso 1 1 calc R U . . .
C5 C 0.78215(19) 0.11490(16) 0.26485(12) 0.0141(3) Uani 1 1 d . . . . .
C6 C 0.72890(19) -0.03443(16) 0.20814(12) 0.0139(3) Uani 1 1 d . . . . .
C3 C 0.48939(19) 0.06808(17) 0.15511(13) 0.0149(3) Uani 1 1 d . . . . .
C4 C 0.66638(19) 0.17190(16) 0.24103(12) 0.0139(3) Uani 1 1 d . . . . .
C1 C 0.54823(19) -0.13459(16) 0.12214(12) 0.0137(3) Uani 1 1 d . . . . .
C8 C 0.68352(19) 0.38384(17) 0.70112(13) 0.0156(3) Uani 1 1 d . . . . .
C16 C 0.92674(19) -0.18988(17) 0.37058(13) 0.0172(3) Uani 1 1 d . . . . .
H16A H 0.8310 -0.2318 0.3961 0.026 Uiso 1 1 calc R U . . .
H16B H 1.0314 -0.0931 0.4310 0.026 Uiso 1 1 calc R U . . .
H16C H 0.9600 -0.2686 0.3637 0.026 Uiso 1 1 calc R U . . .
C9 C 0.6053(2) 0.46793(18) 0.71530(14) 0.0199(3) Uani 1 1 d . . . . .
H9 H 0.4825 0.4300 0.6640 0.024 Uiso 1 1 calc R U . . .
B1 B 0.5144(2) -0.29771(18) 0.06413(14) 0.0145(3) Uani 1 1 d . . . . .
C10 C 0.7083(2) 0.6069(2) 0.80480(16) 0.0248(3) Uani 1 1 d . . . . .
H10 H 0.6567 0.6656 0.8154 0.030 Uiso 1 1 calc R U . . .
C15 C 1.0245(2) -0.05789(19) 0.17119(15) 0.0210(3) Uani 1 1 d . . . . .
H15A H 0.9794 -0.0309 0.0940 0.031 Uiso 1 1 calc R U . . .
H15B H 1.0590 -0.1344 0.1599 0.031 Uiso 1 1 calc R U . . .
H15C H 1.1291 0.0379 0.2327 0.031 Uiso 1 1 calc R U . . .
C7 C 0.8628(2) 0.43709(18) 0.77581(14) 0.0203(3) Uani 1 1 d . . . . .
H7 H 0.9144 0.3783 0.7658 0.024 Uiso 1 1 calc R U . . .
C12 C 0.9645(2) 0.57678(19) 0.86475(15) 0.0249(3) Uani 1 1 d . . . . .
H12 H 1.0874 0.6152 0.9160 0.030 Uiso 1 1 calc R U . . .
C11 C 0.8875(2) 0.66112(19) 0.87948(15) 0.0258(3) Uani 1 1 d . . . . .
H11 H 0.9580 0.7568 0.9412 0.031 Uiso 1 1 calc R U . . .

loop_
_atom_site_aniso_label
_atom_site_aniso_U_11
_atom_site_aniso_U_22
_atom_site_aniso_U_33
_atom_site_aniso_U_23
_atom_site_aniso_U_13
_atom_site_aniso_U_12
F2 0.0178(4) 0.0167(4) 0.0301(5) 0.0007(4) 0.0085(4) 0.0116(4)
F1 0.0164(4) 0.0151(4) 0.0178(4) -0.0011(3) 0.0023(3) 0.0069(3)
S1 0.02077(18) 0.01004(16) 0.01722(17) 0.00206(12) 0.01043(14) 0.00737(14)
S2 0.01757(17) 0.01220(17) 0.01473(16) 0.00247(12) 0.00716(13) 0.00576(14)
Si1 0.01439(18) 0.01165(18) 0.01370(18) 0.00246(14) 0.00542(14) 0.00758(15)
O3 0.0191(5) 0.0131(5) 0.0192(5) 0.0001(4) 0.0052(4) 0.0099(4)
O4 0.0174(5) 0.0122(5) 0.0160(5) 0.0013(4) 0.0048(4) 0.0090(4)
O2 0.0190(5) 0.0236(6) 0.0225(5) 0.0018(4) 0.0108(4) 0.0034(5)
O1 0.0294(6) 0.0146(5) 0.0189(5) 0.0029(4) 0.0068(5) 0.0125(5)
C14 0.0174(7) 0.0152(7) 0.0140(6) 0.0034(5) 0.0065(5) 0.0083(6)
C2 0.0151(6) 0.0131(6) 0.0163(6) 0.0019(5) 0.0064(5) 0.0066(5)
C13 0.0176(7) 0.0177(7) 0.0139(6) 0.0010(5) 0.0066(5) 0.0081(6)
C5 0.0148(6) 0.0128(6) 0.0114(6) 0.0020(5) 0.0050(5) 0.0056(5)
C6 0.0178(7) 0.0139(6) 0.0132(6) 0.0049(5) 0.0080(5) 0.0096(6)
C3 0.0166(6) 0.0145(6) 0.0189(6) 0.0060(5) 0.0098(6) 0.0104(6)
C4 0.0198(7) 0.0111(6) 0.0136(6) 0.0033(5) 0.0101(5) 0.0080(5)
C1 0.0173(6) 0.0111(6) 0.0130(6) 0.0028(5) 0.0078(5) 0.0068(5)
C8 0.0193(7) 0.0133(6) 0.0150(6) 0.0036(5) 0.0087(5) 0.0082(6)
C16 0.0166(6) 0.0164(7) 0.0158(6) 0.0046(5) 0.0039(5) 0.0090(6)
C9 0.0205(7) 0.0221(7) 0.0211(7) 0.0072(6) 0.0096(6) 0.0137(6)
B1 0.0185(7) 0.0128(7) 0.0143(7) 0.0039(6) 0.0083(6) 0.0088(6)
C10 0.0336(9) 0.0221(8) 0.0286(8) 0.0071(6) 0.0167(7) 0.0194(7)
C15 0.0226(7) 0.0209(7) 0.0261(7) 0.0085(6) 0.0149(6) 0.0128(6)
C7 0.0224(7) 0.0170(7) 0.0236(7) 0.0033(6) 0.0109(6) 0.0114(6)
C12 0.0217(7) 0.0205(8) 0.0228(7) 0.0001(6) 0.0035(6) 0.0093(6)
C11 0.0333(9) 0.0175(7) 0.0211(7) -0.0012(6) 0.0085(7) 0.0122(7)

loop_
_atom_type_symbol
_atom_type_description
_atom_type_scat_dispersion_real
_atom_type_scat_dispersion_imag
_atom_type_scat_source
C C 0.0181 0.0091 'International Tables Vol C Tables 4.2.6.8 and 6.1.1.4'
H H 0.0000 0.0000 'International Tables Vol C Tables 4.2.6.8 and 6.1.1.4'
B B 0.0090 0.0039 'International Tables Vol C Tables 4.2.6.8 and 6.1.1.4'
O O 0.0492 0.0322 'International Tables Vol C Tables 4.2.6.8 and 6.1.1.4'
F F 0.0727 0.0534 'International Tables Vol C Tables 4.2.6.8 and 6.1.1.4'
Si Si 0.2541 0.3302 'International Tables Vol C Tables 4.2.6.8 and 6.1.1.4'
S S 0.3331 0.5567 'International Tables Vol C Tables 4.2.6.8 and 6.1.1.4'

loop_
_exptl_crystal_face_index_h
_exptl_crystal_face_index_k
_exptl_crystal_face_index_l
_exptl_crystal_face_perp_dist
1 -4 1 0.0661
-5 0 0 0.0524
5 0 0 0.0295
-1 4 -1 0.0410
4 -3 -6 0.0405
-3 0 5 0.0545
0 -1 -4 0.0377

loop_
_geom_angle_atom_site_label_1
_geom_angle_atom_site_label_2
_geom_angle_atom_site_label_3
_geom_angle
_geom_angle_site_symmetry_1
_geom_angle_site_symmetry_3
_geom_angle_publ_flag
C4 S1 C13 100.07(7) . . ?
O2 S2 O1 119.73(7) . . ?
O2 S2 C8 108.54(7) . . ?
O1 S2 C8 106.83(7) . . ?
O2 S2 C14 107.03(7) . . ?
O1 S2 C14 108.52(7) . . ?
C8 S2 C14 105.32(7) . . ?
O4 Si1 C16 110.67(6) . . ?
O4 Si1 C15 109.76(6) . . ?
C16 Si1 C15 111.78(7) . . ?
O4 Si1 C6 94.67(6) . . ?
C16 Si1 C6 115.23(7) . . ?
C15 Si1 C6 113.44(7) . . ?
B1 O3 H3 109.5 . . ?
B1 O4 Si1 113.39(9) . . ?
C13 C14 S2 113.54(10) . . ?
C13 C14 H14A 108.9 . . ?
S2 C14 H14A 108.9 . . ?
C13 C14 H14B 108.9 . . ?
S2 C14 H14B 108.9 . . ?
H14A C14 H14B 107.7 . . ?
C3 C2 C1 118.50(13) . . ?
C3 C2 H2 120.7 . . ?
C1 C2 H2 120.7 . . ?
C14 C13 S1 111.20(10) . . ?
C14 C13 H13A 109.4 . . ?
S1 C13 H13A 109.4 . . ?
C14 C13 H13B 109.4 . . ?
S1 C13 H13B 109.4 . . ?
H13A C13 H13B 108.0 . . ?
F1 C5 C6 118.86(13) . . ?
F1 C5 C4 117.88(12) . . ?
C6 C5 C4 123.26(13) . . ?
C5 C6 C1 118.45(13) . . ?
C5 C6 Si1 133.41(11) . . ?
C1 C6 Si1 108.13(10) . . ?
F2 C3 C2 117.95(13) . . ?
F2 C3 C4 118.49(12) . . ?
C2 C3 C4 123.54(13) . . ?
C5 C4 C3 115.90(12) . . ?
C5 C4 S1 122.16(11) . . ?
C3 C4 S1 121.93(11) . . ?
C2 C1 C6 120.36(13) . . ?
C2 C1 B1 128.52(13) . . ?
C6 C1 B1 111.10(12) . . ?
C7 C8 C9 121.26(14) . . ?
C7 C8 S2 118.48(11) . . ?
C9 C8 S2 120.23(12) . . ?
Si1 C16 H16A 109.5 . . ?
Si1 C16 H16B 109.5 . . ?
H16A C16 H16B 109.5 . . ?
Si1 C16 H16C 109.5 . . ?
H16A C16 H16C 109.5 . . ?
H16B C16 H16C 109.5 . . ?
C10 C9 C8 119.14(15) . . ?
C10 C9 H9 120.4 . . ?
C8 C9 H9 120.4 . . ?
O3 B1 O4 124.05(13) . . ?
O3 B1 C1 123.32(13) . . ?
O4 B1 C1 112.60(12) . . ?
C9 C10 C11 119.94(15) . . ?
C9 C10 H10 120.0 . . ?
C11 C10 H10 120.0 . . ?
Si1 C15 H15A 109.5 . . ?
Si1 C15 H15B 109.5 . . ?
H15A C15 H15B 109.5 . . ?
Si1 C15 H15C 109.5 . . ?
H15A C15 H15C 109.5 . . ?
H15B C15 H15C 109.5 . . ?
C12 C7 C8 118.95(15) . . ?
C12 C7 H7 120.5 . . ?
C8 C7 H7 120.5 . . ?
C7 C12 C11 120.13(15) . . ?
C7 C12 H12 119.9 . . ?
C11 C12 H12 119.9 . . ?
C12 C11 C10 120.58(15) . . ?
C12 C11 H11 119.7 . . ?
C10 C11 H11 119.7 . . ?

loop_
_geom_bond_atom_site_label_1
_geom_bond_atom_site_label_2
_geom_bond_distance
_geom_bond_site_symmetry_2
_geom_bond_publ_flag
F2 C3 1.3489(16) . ?
F1 C5 1.3491(16) . ?
S1 C4 1.7726(14) . ?
S1 C13 1.8249(14) . ?
S2 O2 1.4419(12) . ?
S2 O1 1.4424(11) . ?
S2 C8 1.7656(15) . ?
S2 C14 1.7859(14) . ?
Si1 O4 1.6966(10) . ?
Si1 C16 1.8411(15) . ?
Si1 C15 1.8447(15) . ?
Si1 C6 1.8701(14) . ?
O3 B1 1.3455(19) . ?
O3 H3 0.8400 . ?
O4 B1 1.3860(19) . ?
C14 C13 1.523(2) . ?
C14 H14A 0.9900 . ?
C14 H14B 0.9900 . ?
C2 C3 1.385(2) . ?
C2 C1 1.389(2) . ?
C2 H2 0.9500 . ?
C13 H13A 0.9900 . ?
C13 H13B 0.9900 . ?
C5 C6 1.3816(19) . ?
C5 C4 1.394(2) . ?
C6 C1 1.4111(19) . ?
C3 C4 1.396(2) . ?
C1 B1 1.583(2) . ?
C8 C7 1.391(2) . ?
C8 C9 1.393(2) . ?
C16 H16A 0.9800 . ?
C16 H16B 0.9800 . ?
C16 H16C 0.9800 . ?
C9 C10 1.379(2) . ?
C9 H9 0.9500 . ?
C10 C11 1.389(2) . ?
C10 H10 0.9500 . ?
C15 H15A 0.9800 . ?
C15 H15B 0.9800 . ?
C15 H15C 0.9800 . ?
C7 C12 1.381(2) . ?
C7 H7 0.9500 . ?
C12 C11 1.387(2) . ?
C12 H12 0.9500 . ?
C11 H11 0.9500 . ?

loop_
_exptl_oxdiff_crystal_face_indexfrac_h
_exptl_oxdiff_crystal_face_indexfrac_k
_exptl_oxdiff_crystal_face_indexfrac_l
_exptl_oxdiff_crystal_face_x
_exptl_oxdiff_crystal_face_y
_exptl_oxdiff_crystal_face_z
1.0017 -4.0029 0.9871 0.0291 -0.0428 0.6400
-4.9927 0.4980 0.4882 -0.2001 -0.9363 0.0446
4.9927 -0.4980 -0.4882 0.2001 0.9363 -0.0446
-1.0007 3.5034 -1.4893 0.0418 -0.0381 -0.5707
4.0020 -2.9920 -6.0032 0.8670 0.0876 0.2602
-3.0005 0.4918 5.4958 -0.7122 -0.1283 0.1070
0.0047 -0.9950 -4.0056 0.4801 -0.4025 0.0740
